data_1561500
loop_
_publ_author_name
'Yohannan, Jinu P.'
'Vidyasagar, Kanamaluru'

_publ_section_title
;
 Syntheses and structural characterization of non-centrosymmetric
 Na2M2M'S6 (M, M&#x2032;=Ga, In, Si, Ge, Sn, Zn, Cd) sulfides
;
_journal_name_full 'Journal of Solid State Chemistry'
_journal_page_first 147
_journal_page_last 155
_journal_paper_doi 10.1016/j.jssc.2016.03.026
_journal_volume 238
_journal_year 2016
_chemical_formula_sum 'Ge2 Na2 S6 Zn'
_chemical_formula_weight 448.99
_space_group_IT_number 9
_space_group_name_Hall 'C -2yc'
_space_group_name_H-M_alt 'C 1 c 1'
_symmetry_cell_setting monoclinic
_symmetry_space_group_name_Hall 'C -2yc'
_symmetry_space_group_name_H-M 'C 1 c 1'
_atom_sites_solution_primary direct
_atom_sites_solution_secondary difmap
_audit_creation_method SHELXL-97
_cell_angle_alpha 90.00
_cell_angle_beta 99.959(2)
_cell_angle_gamma 90.00
_cell_formula_units_Z 4
_cell_length_a 7.2630(2)
_cell_length_b 12.3404(4)
_cell_length_c 11.3057(5)
_cell_measurement_reflns_used 2209
_cell_measurement_temperature 293(2)
_cell_measurement_theta_max 23.808
_cell_measurement_theta_min 3.292
_cell_volume 998.04(6)
_computing_cell_refinement APEXII,Bruker,2004
_computing_data_collection APEXII,Bruker,2004
_computing_data_reduction SAINT,Bruker,2004
_computing_molecular_graphics 'ORTEP-3 (Farrugia, 1997)'
_computing_publication_material 'SHELXL-97 (Sheldrick, 1997)'
_computing_structure_refinement 'SHELXL-97 (Sheldrick, 1997)'
_computing_structure_solution 'SHELXS-97 (Sheldrick, 1997)'
_diffrn_ambient_temperature 293(2)
_diffrn_measured_fraction_theta_full 0.998
_diffrn_measured_fraction_theta_max 0.998
_diffrn_measurement_device_type 'Bruker ApexII ccd area detector'
_diffrn_measurement_method 'phi and omega scans'
_diffrn_radiation_monochromator graphite
_diffrn_radiation_source 'fine-focus sealed tube'
_diffrn_radiation_type MoK\a
_diffrn_radiation_wavelength 0.71073
_diffrn_reflns_av_R_equivalents 0.0458
_diffrn_reflns_av_sigmaI/netI 0.0521
_diffrn_reflns_limit_h_max 9
_diffrn_reflns_limit_h_min -7
_diffrn_reflns_limit_k_max 15
_diffrn_reflns_limit_k_min -14
_diffrn_reflns_limit_l_max 14
_diffrn_reflns_limit_l_min -14
_diffrn_reflns_number 7532
_diffrn_reflns_theta_full 26.49
_diffrn_reflns_theta_max 26.49
_diffrn_reflns_theta_min 3.29
_exptl_absorpt_coefficient_mu 9.636
_exptl_absorpt_correction_T_max 0.749
_exptl_absorpt_correction_T_min 0.567
_exptl_absorpt_correction_type multi-scan
_exptl_absorpt_process_details SADABS(Bruker,2004)
_exptl_crystal_colour yellow
_exptl_crystal_density_diffrn 2.988
_exptl_crystal_density_method 'not measured'
_exptl_crystal_description block
_exptl_crystal_F_000 848
_exptl_crystal_size_max 0.06
_exptl_crystal_size_mid 0.05
_exptl_crystal_size_min 0.03
_refine_diff_density_max 0.719
_refine_diff_density_min -0.664
_refine_diff_density_rms 0.146
_refine_ls_abs_structure_details 'Flack H D (1983), Acta Cryst. A39, 876-881'
_refine_ls_abs_structure_Flack -0.003(15)
_refine_ls_extinction_coef 0.0001
_refine_ls_extinction_method SHELXL
_refine_ls_goodness_of_fit_ref 1.036
_refine_ls_matrix_type full
_refine_ls_number_parameters 100
_refine_ls_number_reflns 1925
_refine_ls_number_restraints 2
_refine_ls_restrained_S_all 1.036
_refine_ls_R_factor_all 0.0382
_refine_ls_R_factor_gt 0.0319
_refine_ls_shift/su_max 0.000
_refine_ls_shift/su_mean 0.000
_refine_ls_structure_factor_coef Fsqd
_refine_ls_weighting_details 'calc w=1/[\s^2^(Fo^2^)+(0.0188P)^2^+3.1203P] where P=(Fo^2^+2Fc^2^)/3'
_refine_ls_weighting_scheme calc
_refine_ls_wR_factor_gt 0.0580
_refine_ls_wR_factor_ref 0.0604
_reflns_number_gt 1759
_reflns_number_total 1925
_reflns_threshold_expression >2sigma(I)
_cod_data_source_file JSSC-2016-238-147.cif
_cod_data_source_block Na2Ge2ZnS6
_cod_original_sg_symbol_Hall C-2yc
_cod_original_sg_symbol_H-M Cc
_cod_database_code 1561500

loop_
_symmetry_equiv_pos_as_xyz
'x, y, z'
'x, -y, z+1/2'
'x+1/2, y+1/2, z'
'x+1/2, -y+1/2, z+1/2'

loop_
_atom_site_label
_atom_site_type_symbol
_atom_site_fract_x
_atom_site_fract_y
_atom_site_fract_z
_atom_site_U_iso_or_equiv
_atom_site_adp_type
_atom_site_occupancy
_atom_site_symmetry_multiplicity
_atom_site_calc_flag
_atom_site_refinement_flags
_atom_site_disorder_assembly
_atom_site_disorder_group
Na1 Na 0.9744(6) 0.1962(4) 0.3877(4) 0.0638(12) Uani 1 1 d . . .
Na2 Na 0.5636(7) 0.0126(4) 0.5147(4) 0.0760(13) Uani 1 1 d . . .
Ge1 Ge 0.20033(8) 0.02617(6) 0.74935(6) 0.01713(17) Uani 1 1 d . . .
Ge2 Ge 0.03134(9) 0.13852(6) 0.99612(7) 0.01958(18) Uani 1 1 d . . .
Zn1 Zn 0.40678(10) 0.24267(7) 0.22014(7) 0.0211(2) Uani 1 1 d . . .
S1 S 0.2049(2) 0.19404(14) 0.69569(17) 0.0204(4) Uani 1 1 d . . .
S2 S 0.7765(2) 0.16634(16) 0.86828(17) 0.0239(4) Uani 1 1 d . . .
S3 S 0.9435(2) 0.06412(16) 0.15935(18) 0.0253(4) Uani 1 1 d . . .
S4 S 0.7115(3) 0.22062(15) 0.53684(16) 0.0236(4) Uani 1 1 d . . .
S5 S 0.4636(2) 0.05650(15) 0.24079(17) 0.0255(5) Uani 1 1 d . . .
S6 S 0.1794(3) 0.0002(2) 0.9370(2) 0.0426(6) Uani 1 1 d . . .

loop_
_atom_site_aniso_label
_atom_site_aniso_U_11
_atom_site_aniso_U_22
_atom_site_aniso_U_33
_atom_site_aniso_U_23
_atom_site_aniso_U_13
_atom_site_aniso_U_12
Na1 0.053(2) 0.059(3) 0.088(3) -0.018(2) 0.038(2) -0.006(2)
Na2 0.086(3) 0.061(3) 0.079(3) 0.017(2) 0.009(3) -0.022(3)
Ge1 0.0156(3) 0.0110(4) 0.0236(4) 0.0001(3) -0.0002(3) 0.0001(3)
Ge2 0.0153(4) 0.0158(4) 0.0253(4) 0.0023(3) -0.0031(3) -0.0020(3)
Zn1 0.0213(4) 0.0167(5) 0.0236(5) 0.0017(4) -0.0008(3) -0.0044(4)
S1 0.0212(9) 0.0093(9) 0.0311(10) 0.0023(8) 0.0058(8) 0.0011(7)
S2 0.0150(8) 0.0275(11) 0.0266(11) 0.0026(9) -0.0041(7) -0.0005(8)
S3 0.0159(9) 0.0235(11) 0.0352(11) 0.0094(9) 0.0012(8) 0.0025(8)
S4 0.0253(9) 0.0193(11) 0.0223(10) -0.0025(8) -0.0070(8) 0.0076(8)
S5 0.0167(9) 0.0152(10) 0.0417(12) 0.0047(9) -0.0030(8) -0.0035(7)
S6 0.0450(13) 0.0456(15) 0.0385(13) -0.0089(11) 0.0109(11) 0.0005(11)

loop_
_atom_type_symbol
_atom_type_description
_atom_type_scat_dispersion_real
_atom_type_scat_dispersion_imag
_atom_type_scat_source
Na Na 0.0360 0.0250 'International Tables Vol C Tables 4.2.6.8 and 6.1.1.4'
S S 0.1250 0.1230 'International Tables Vol C Tables 4.2.6.8 and 6.1.1.4'
Zn Zn 0.2840 1.4300 'International Tables Vol C Tables 4.2.6.8 and 6.1.1.4'
Ge Ge 0.1550 1.8000 'International Tables Vol C Tables 4.2.6.8 and 6.1.1.4'

loop_
_geom_angle_atom_site_label_1
_geom_angle_atom_site_label_2
_geom_angle_atom_site_label_3
_geom_angle
_geom_angle_site_symmetry_1
_geom_angle_site_symmetry_3
S4 Na1 S2 127.64(16) . 4_554
S4 Na1 S6 111.40(17) . 2_654
S2 Na1 S6 98.05(13) 4_554 2_654
S4 Na1 S1 87.64(12) . 4_554
S2 Na1 S1 95.28(15) 4_554 4_554
S6 Na1 S1 141.55(17) 2_654 4_554
S4 Na1 S3 128.25(16) . .
S2 Na1 S3 101.64(13) 4_554 .
S6 Na1 S3 70.61(11) 2_654 .
S1 Na1 S3 71.43(12) 4_554 .
S4 Na1 Na2 76.80(12) . 3
S2 Na1 Na2 52.08(10) 4_554 3
S6 Na1 Na2 133.17(16) 2_654 3
S1 Na1 Na2 82.47(12) 4_554 3
S3 Na1 Na2 141.38(16) . 3
S4 Na1 Na2 40.98(9) . .
S2 Na1 Na2 164.57(17) 4_554 .
S6 Na1 Na2 81.48(13) 2_654 .
S1 Na1 Na2 94.48(12) 4_554 .
S3 Na1 Na2 92.78(14) . .
Na2 Na1 Na2 117.74(15) 3 .
S4 Na2 S6 115.61(18) . 2_554
S4 Na2 S5 110.10(18) . 2
S6 Na2 S5 82.59(14) 2_554 2
S4 Na2 S3 86.55(13) . 2
S6 Na2 S3 154.34(17) 2_554 2
S5 Na2 S3 77.36(12) 2 2
S4 Na2 S5 87.06(13) . .
S6 Na2 S5 69.28(12) 2_554 .
S5 Na2 S5 151.48(18) 2 .
S3 Na2 S5 127.79(18) 2 .
S4 Na2 S2 117.15(16) . 2_554
S6 Na2 S2 109.59(16) 2_554 2_554
S5 Na2 S2 117.08(15) 2 2_554
S3 Na2 S2 66.99(11) 2 2_554
S5 Na2 S2 70.46(12) . 2_554
S4 Na2 Na1 158.56(18) . 3_445
S6 Na2 Na1 75.56(12) 2_554 3_445
S5 Na2 Na1 88.88(12) 2 3_445
S3 Na2 Na1 88.10(13) 2 3_445
S5 Na2 Na1 79.89(13) . 3_445
S2 Na2 Na1 42.24(8) 2_554 3_445
S4 Na2 Na1 40.92(9) . .
S6 Na2 Na1 131.09(16) 2_554 .
S5 Na2 Na1 139.57(17) 2 .
S3 Na2 Na1 74.02(12) 2 .
S5 Na2 Na1 67.77(11) . .
S2 Na2 Na1 76.53(12) 2_554 .
Na1 Na2 Na1 117.74(15) 3_445 .
S1 Ge1 S6 114.95(9) . .
S1 Ge1 S5 112.30(7) . 2
S6 Ge1 S5 100.58(8) . 2
S1 Ge1 S3 113.46(8) . 2_455
S6 Ge1 S3 100.09(8) . 2_455
S5 Ge1 S3 114.26(7) 2 2_455
S2 Ge2 S4 115.27(8) 1_455 4_455
S2 Ge2 S6 109.18(9) 1_455 .
S4 Ge2 S6 112.29(9) 4_455 .
S2 Ge2 S3 106.30(7) 1_455 1_456
S4 Ge2 S3 113.44(8) 4_455 1_456
S6 Ge2 S3 99.00(9) . 1_456
S5 Zn1 S4 110.33(7) . 4_454
S5 Zn1 S2 119.00(7) . 4_454
S4 Zn1 S2 106.34(7) 4_454 4_454
S5 Zn1 S1 100.77(7) . 4_554
S4 Zn1 S1 105.03(7) 4_454 4_554
S2 Zn1 S1 114.58(7) 4_454 4_554
Ge1 S1 Zn1 103.02(7) . 4_455
Ge1 S1 Na1 105.71(11) . 4_455
Zn1 S1 Na1 105.30(10) 4_455 4_455
Ge2 S2 Zn1 98.54(7) 1_655 4
Ge2 S2 Na1 129.10(12) 1_655 4_455
Zn1 S2 Na1 100.57(11) 4 4_455
Ge2 S2 Na2 88.84(10) 1_655 2
Zn1 S2 Na2 163.66(12) 4 2
Na1 S2 Na2 85.68(12) 4_455 2
Ge2 S3 Ge1 103.98(7) 1_654 2_654
Ge2 S3 Na1 119.32(12) 1_654 .
Ge1 S3 Na1 87.00(11) 2_654 .
Ge2 S3 Na2 92.55(12) 1_654 2_554
Ge1 S3 Na2 132.62(11) 2_654 2_554
Na1 S3 Na2 122.81(14) . 2_554
Ge2 S4 Zn1 106.40(8) 4_554 4
Ge2 S4 Na1 114.20(13) 4_554 .
Zn1 S4 Na1 100.56(11) 4 .
Ge2 S4 Na2 120.68(13) 4_554 .
Zn1 S4 Na2 115.08(12) 4 .
Na1 S4 Na2 98.10(15) . .
Ge1 S5 Zn1 108.81(8) 2_554 .
Ge1 S5 Na2 104.83(12) 2_554 2_554
Zn1 S5 Na2 105.50(11) . 2_554
Ge1 S5 Na2 85.98(10) 2_554 .
Zn1 S5 Na2 106.14(11) . .
Na2 S5 Na2 140.91(14) 2_554 .
Ge1 S6 Ge2 107.72(11) . .
Ge1 S6 Na2 94.62(13) . 2
Ge2 S6 Na2 117.93(13) . 2
Ge1 S6 Na1 93.25(12) . 2_455
Ge2 S6 Na1 117.18(12) . 2_455
Na2 S6 Na1 118.38(15) 2 2_455

loop_
_geom_bond_atom_site_label_1
_geom_bond_atom_site_label_2
_geom_bond_distance
_geom_bond_site_symmetry_2
Na1 S4 2.774(4) .
Na1 S2 2.812(4) 4_554
Na1 S6 2.849(5) 2_654
Na1 S1 2.985(5) 4_554
Na1 S3 3.029(5) .
Na1 Na2 4.171(7) 3
Na1 Na2 4.193(6) .
Na2 S4 2.777(5) .
Na2 S6 2.781(5) 2_554
Na2 S5 2.904(5) 2
Na2 S3 3.102(5) 2
Na2 S5 3.103(5) .
Na2 S2 3.300(6) 2_554
Na2 Na1 4.171(7) 3_445
Ge1 S1 2.1604(19) .
Ge1 S6 2.177(2) .
Ge1 S5 2.1844(18) 2
Ge1 S3 2.2583(19) 2_455
Ge2 S2 2.1695(19) 1_455
Ge2 S4 2.176(2) 4_455
Ge2 S6 2.183(2) .
Ge2 S3 2.250(2) 1_456
Zn1 S5 2.339(2) .
Zn1 S4 2.3442(19) 4_454
Zn1 S2 2.347(2) 4_454
Zn1 S1 2.3624(19) 4_554
S1 Zn1 2.3624(19) 4_455
S1 Na1 2.985(5) 4_455
S2 Ge2 2.1695(19) 1_655
S2 Zn1 2.347(2) 4
S2 Na1 2.812(4) 4_455
S2 Na2 3.300(6) 2
S3 Ge2 2.250(2) 1_654
S3 Ge1 2.2583(19) 2_654
S3 Na2 3.102(5) 2_554
S4 Ge2 2.176(2) 4_554
S4 Zn1 2.3442(19) 4
S5 Ge1 2.1844(18) 2_554
S5 Na2 2.904(5) 2_554
S6 Na2 2.781(5) 2
S6 Na1 2.849(5) 2_455
